data_7112956
loop_
_publ_author_name
'O, Wylie W N'
'Lough, Alan J.'
'Morris, Robert H.'

_publ_section_title
;
 The hydrogenation of molecules with polar bonds catalyzed by a
 ruthenium(II) complex bearing a chelating N-heterocyclic carbene with a
 primary amine donor.
;
_journal_issue 43
_journal_name_full 'Chemical communications (Cambridge, England)'
_journal_page_first 8240
_journal_page_last 8242
_journal_paper_doi 10.1039/c0cc02664f
_journal_volume 46
_journal_year 2010
_chemical_formula_moiety 'C34 H38 N2 P Ru, F6 P'
_chemical_formula_sum 'C34 H38 F6 N2 P2 Ru'
_chemical_formula_weight 751.67
_chemical_name_systematic
;
?
;
_space_group_IT_number 14
_symmetry_cell_setting monoclinic
_symmetry_space_group_name_Hall '-P 2ybc'
_symmetry_space_group_name_H-M 'P 1 21/c 1'
_atom_sites_solution_hydrogens geom
_atom_sites_solution_primary direct
_atom_sites_solution_secondary difmap
_audit_creation_method SHELXL-97
_cell_angle_alpha 90.00
_cell_angle_beta 92.051(2)
_cell_angle_gamma 90.00
_cell_formula_units_Z 4
_cell_length_a 8.6982(2)
_cell_length_b 20.6135(8)
_cell_length_c 19.4091(7)
_cell_measurement_reflns_used 16975
_cell_measurement_temperature 150(1)
_cell_measurement_theta_max 27.5
_cell_measurement_theta_min 2.6
_cell_volume 3477.8(2)
_computing_cell_refinement 'Denzo-SMN (Otwinowski & Minor, 1997)'
_computing_data_collection 'Collect (Nonius B.V., 1997-2002)'
_computing_data_reduction Denzo-SMN
_computing_molecular_graphics 'PLATON (Spek, 2009)'
_computing_publication_material 'SHELXTL V6.1'
_computing_structure_refinement 'SHELXTL V6.1 (Sheldrick, 2008)'
_computing_structure_solution 'SIR-92 (Altomare et al., 1994)'
_diffrn_ambient_temperature 150(2)
_diffrn_detector_area_resol_mean 9
_diffrn_measured_fraction_theta_full 0.997
_diffrn_measured_fraction_theta_max 0.990
_diffrn_measurement_device_type 'Nonius KappaCCD'
_diffrn_measurement_method '\f scans and \w scans with \k offsets'
_diffrn_radiation_monochromator graphite
_diffrn_radiation_source 'fine-focus sealed tube'
_diffrn_radiation_type MoK\a
_diffrn_radiation_wavelength 0.71073
_diffrn_reflns_av_R_equivalents 0.050
_diffrn_reflns_av_sigmaI/netI 0.063
_diffrn_reflns_limit_h_max 11
_diffrn_reflns_limit_h_min -11
_diffrn_reflns_limit_k_max 26
_diffrn_reflns_limit_k_min -26
_diffrn_reflns_limit_l_max 25
_diffrn_reflns_limit_l_min -25
_diffrn_reflns_number 23696
_diffrn_reflns_theta_full 25.00
_diffrn_reflns_theta_max 27.45
_diffrn_reflns_theta_min 2.72
_exptl_absorpt_coefficient_mu 0.601
_exptl_absorpt_correction_T_max 0.951
_exptl_absorpt_correction_T_min 0.863
_exptl_absorpt_correction_type multi-scan
_exptl_absorpt_process_details
;
multi-scan from symmetry-related measurements
Sortav (Blessing 1995)
;
_exptl_crystal_colour orange
_exptl_crystal_density_diffrn 1.436
_exptl_crystal_density_method 'not measured'
_exptl_crystal_description block
_exptl_crystal_F_000 1536
_exptl_crystal_size_max 0.15
_exptl_crystal_size_mid 0.14
_exptl_crystal_size_min 0.08
_refine_diff_density_max 1.106
_refine_diff_density_min -0.858
_refine_diff_density_rms 0.098
_refine_ls_extinction_method none
_refine_ls_goodness_of_fit_ref 1.025
_refine_ls_hydrogen_treatment constr
_refine_ls_matrix_type full
_refine_ls_number_parameters 411
_refine_ls_number_reflns 7870
_refine_ls_number_restraints 0
_refine_ls_restrained_S_all 1.025
_refine_ls_R_factor_all 0.0754
_refine_ls_R_factor_gt 0.0448
_refine_ls_shift/su_max 0.002
_refine_ls_shift/su_mean 0.000
_refine_ls_structure_factor_coef Fsqd
_refine_ls_weighting_details 'calc w=1/[\s^2^(Fo^2^)+(0.0617P)^2^] where P=(Fo^2^+2Fc^2^)/3'
_refine_ls_weighting_scheme calc
_refine_ls_wR_factor_gt 0.1036
_refine_ls_wR_factor_ref 0.1154
_reflns_number_gt 5540
_reflns_number_total 7870
_reflns_threshold_expression I>2\s(I)
_cod_data_source_file c0cc02664f.txt
_cod_data_source_block 3
_cod_depositor_comments
;
The following automatic conversions were performed:

'_symmetry_cell_setting' value 'Monoclinic' changed to 'monoclinic'
according to
/usr/data/users/saulius/automatic-downloads/retrospective/RSC/lib/dictionaries/cif_core.dic
dictionary named 'cif_core.dic' version 2.4.2 from 2011-04-26.

Automatic conversion script
Id: cif_fix_values 2281 2013-09-26 08:29:07Z andrius 
;
_cod_original_sg_symbol_H-M 'P 21/c'
_cod_database_code 7112956

loop_
_symmetry_equiv_pos_as_xyz
'x, y, z'
'-x, y+1/2, -z+1/2'
'-x, -y, -z'
'x, -y-1/2, z-1/2'

loop_
_atom_site_label
_atom_site_type_symbol
_atom_site_fract_x
_atom_site_fract_y
_atom_site_fract_z
_atom_site_U_iso_or_equiv
_atom_site_adp_type
_atom_site_occupancy
_atom_site_symmetry_multiplicity
_atom_site_calc_flag
_atom_site_refinement_flags
Ru1 Ru 0.48748(2) 0.633127(12) 0.688178(12) 0.02384(9) Uani 1 1 d .
P1 P 0.56360(8) 0.73056(4) 0.64098(4) 0.02507(18) Uani 1 1 d .
N1 N 0.5639(3) 0.59049(13) 0.59203(12) 0.0287(6) Uani 1 1 d .
H1C H 0.5542 0.5462 0.5962 0.034 Uiso 1 1 calc R
H1D H 0.4948 0.6033 0.5577 0.034 Uiso 1 1 calc R
N2 N 0.7117(3) 0.60822(13) 0.73338(12) 0.0274(6) Uani 1 1 d .
C1 C 0.7198(3) 0.60315(15) 0.56675(16) 0.0301(7) Uani 1 1 d .
H1A H 0.7431 0.5704 0.5313 0.036 Uiso 1 1 calc R
H1B H 0.7958 0.5978 0.6055 0.036 Uiso 1 1 calc R
C2 C 0.7384(3) 0.67010(15) 0.53619(15) 0.0272(7) Uani 1 1 d .
C3 C 0.8299(3) 0.67395(17) 0.47844(15) 0.0329(7) Uani 1 1 d .
H3A H 0.8757 0.6356 0.4615 0.040 Uiso 1 1 calc R
C4 C 0.8552(3) 0.73225(17) 0.44550(15) 0.0349(8) Uani 1 1 d .
H4A H 0.9195 0.7339 0.4070 0.042 Uiso 1 1 calc R
C5 C 0.7859(3) 0.78823(17) 0.46906(16) 0.0363(8) Uani 1 1 d .
H5A H 0.7997 0.8283 0.4460 0.044 Uiso 1 1 calc R
C6 C 0.6966(3) 0.78512(16) 0.52654(15) 0.0322(7) Uani 1 1 d .
H6A H 0.6495 0.8236 0.5426 0.039 Uiso 1 1 calc R
C7 C 0.6739(3) 0.72656(16) 0.56161(15) 0.0273(7) Uani 1 1 d .
C8 C 0.3688(3) 0.55913(16) 0.74898(16) 0.0300(7) Uani 1 1 d .
C9 C 0.3794(3) 0.62002(15) 0.78716(16) 0.0293(7) Uani 1 1 d .
C10 C 0.2924(3) 0.66766(15) 0.74824(16) 0.0283(7) Uani 1 1 d .
C11 C 0.2340(3) 0.63757(15) 0.68572(16) 0.0282(7) Uani 1 1 d .
C12 C 0.2809(3) 0.57090(15) 0.68775(15) 0.0293(7) Uani 1 1 d .
C13 C 0.4276(3) 0.49461(17) 0.77486(17) 0.0378(8) Uani 1 1 d .
H13A H 0.3462 0.4723 0.7993 0.057 Uiso 1 1 calc R
H13B H 0.5166 0.5014 0.8064 0.057 Uiso 1 1 calc R
H13C H 0.4582 0.4681 0.7358 0.057 Uiso 1 1 calc R
C14 C 0.4501(4) 0.62962(17) 0.85762(16) 0.0394(8) Uani 1 1 d .
H14A H 0.3726 0.6219 0.8921 0.059 Uiso 1 1 calc R
H14B H 0.4885 0.6742 0.8621 0.059 Uiso 1 1 calc R
H14C H 0.5356 0.5991 0.8649 0.059 Uiso 1 1 calc R
C15 C 0.2483(3) 0.73347(16) 0.77390(17) 0.0375(8) Uani 1 1 d .
H15A H 0.1411 0.7327 0.7878 0.056 Uiso 1 1 calc R
H15B H 0.2596 0.7655 0.7371 0.056 Uiso 1 1 calc R
H15C H 0.3153 0.7453 0.8136 0.056 Uiso 1 1 calc R
C16 C 0.1136(3) 0.66638(17) 0.63765(17) 0.0373(8) Uani 1 1 d .
H16A H 0.0113 0.6574 0.6550 0.056 Uiso 1 1 calc R
H16B H 0.1218 0.6471 0.5918 0.056 Uiso 1 1 calc R
H16C H 0.1290 0.7134 0.6348 0.056 Uiso 1 1 calc R
C17 C 0.2362(3) 0.52126(16) 0.63392(16) 0.0348(8) Uani 1 1 d .
H17A H 0.1319 0.5056 0.6419 0.052 Uiso 1 1 calc R
H17B H 0.3085 0.4848 0.6367 0.052 Uiso 1 1 calc R
H17C H 0.2390 0.5411 0.5881 0.052 Uiso 1 1 calc R
C18 C 0.7651(3) 0.54697(16) 0.72484(16) 0.0328(7) Uani 1 1 d .
H18A H 0.7089 0.5188 0.6945 0.039 Uiso 1 1 calc R
C19 C 0.8962(3) 0.52365(17) 0.75774(17) 0.0369(8) Uani 1 1 d .
H19A H 0.9296 0.4805 0.7499 0.044 Uiso 1 1 calc R
C20 C 0.9781(3) 0.56349(19) 0.80208(17) 0.0398(8) Uani 1 1 d .
H20A H 1.0696 0.5486 0.8251 0.048 Uiso 1 1 calc R
C21 C 0.9249(3) 0.62574(16) 0.81263(16) 0.0329(8) Uani 1 1 d .
H21A H 0.9790 0.6542 0.8434 0.039 Uiso 1 1 calc R
C22 C 0.7929(3) 0.64600(16) 0.77802(15) 0.0294(7) Uani 1 1 d .
H22A H 0.7571 0.6888 0.7860 0.035 Uiso 1 1 calc R
C23 C 0.4104(3) 0.78535(15) 0.60899(15) 0.0291(7) Uani 1 1 d .
C24 C 0.3283(3) 0.76634(17) 0.54910(16) 0.0358(8) Uani 1 1 d .
H24A H 0.3546 0.7269 0.5271 0.043 Uiso 1 1 calc R
C25 C 0.2105(4) 0.80347(18) 0.52130(18) 0.0427(9) Uani 1 1 d .
H25A H 0.1575 0.7898 0.4802 0.051 Uiso 1 1 calc R
C26 C 0.1687(4) 0.86052(19) 0.5529(2) 0.0476(10) Uani 1 1 d .
H26A H 0.0853 0.8855 0.5343 0.057 Uiso 1 1 calc R
C27 C 0.2493(4) 0.88112(18) 0.61183(19) 0.0441(9) Uani 1 1 d .
H27A H 0.2221 0.9208 0.6331 0.053 Uiso 1 1 calc R
C28 C 0.3701(4) 0.84411(16) 0.64014(16) 0.0338(7) Uani 1 1 d .
H28A H 0.4250 0.8586 0.6804 0.041 Uiso 1 1 calc R
C29 C 0.6867(3) 0.78419(14) 0.69518(15) 0.0254(6) Uani 1 1 d .
C30 C 0.6304(3) 0.80429(15) 0.75860(15) 0.0267(7) Uani 1 1 d .
H30A H 0.5301 0.7914 0.7709 0.032 Uiso 1 1 calc R
C31 C 0.7178(3) 0.84243(16) 0.80361(16) 0.0297(7) Uani 1 1 d .
H31A H 0.6763 0.8567 0.8456 0.036 Uiso 1 1 calc R
C32 C 0.8661(3) 0.85979(15) 0.78717(16) 0.0310(7) Uani 1 1 d .
H32A H 0.9274 0.8854 0.8182 0.037 Uiso 1 1 calc R
C33 C 0.9246(3) 0.83952(16) 0.72501(16) 0.0318(7) Uani 1 1 d .
H33A H 1.0262 0.8514 0.7137 0.038 Uiso 1 1 calc R
C34 C 0.8356(3) 0.80202(15) 0.67934(16) 0.0297(7) Uani 1 1 d .
H34A H 0.8768 0.7885 0.6370 0.036 Uiso 1 1 calc R
P2 P 0.70518(9) 0.38944(4) 0.59738(4) 0.0299(2) Uani 1 1 d .
F1 F 0.5715(2) 0.44342(10) 0.59630(12) 0.0612(6) Uani 1 1 d .
F2 F 0.8317(2) 0.44577(10) 0.59944(10) 0.0508(5) Uani 1 1 d .
F3 F 0.7075(3) 0.38912(11) 0.67978(10) 0.0567(6) Uani 1 1 d .
F4 F 0.8361(2) 0.33609(10) 0.59816(11) 0.0484(5) Uani 1 1 d .
F5 F 0.5780(2) 0.33398(10) 0.59515(10) 0.0448(5) Uani 1 1 d .
F6 F 0.7018(2) 0.39097(11) 0.51474(9) 0.0497(5) Uani 1 1 d .

loop_
_atom_site_aniso_label
_atom_site_aniso_U_11
_atom_site_aniso_U_22
_atom_site_aniso_U_33
_atom_site_aniso_U_23
_atom_site_aniso_U_13
_atom_site_aniso_U_12
Ru1 0.02343(14) 0.02259(15) 0.02557(15) -0.00187(10) 0.00182(9) -0.00291(10)
P1 0.0264(4) 0.0229(4) 0.0260(4) -0.0020(3) 0.0026(3) -0.0040(3)
N1 0.0290(13) 0.0268(15) 0.0304(14) -0.0045(12) 0.0030(10) -0.0066(11)
N2 0.0275(13) 0.0280(15) 0.0266(14) -0.0001(12) 0.0016(10) -0.0032(11)
C1 0.0300(16) 0.0275(18) 0.0331(18) -0.0049(14) 0.0060(13) -0.0016(13)
C2 0.0274(15) 0.0298(18) 0.0243(16) -0.0012(13) -0.0030(12) -0.0029(13)
C3 0.0326(16) 0.040(2) 0.0262(17) -0.0047(15) 0.0018(13) -0.0038(14)
C4 0.0329(16) 0.049(2) 0.0234(16) -0.0025(16) 0.0043(13) -0.0099(15)
C5 0.0344(17) 0.039(2) 0.0355(19) 0.0079(16) 0.0042(14) -0.0075(15)
C6 0.0302(16) 0.034(2) 0.0325(18) -0.0009(15) 0.0045(13) -0.0029(14)
C7 0.0256(15) 0.0323(19) 0.0240(16) -0.0017(14) 0.0006(12) -0.0040(13)
C8 0.0286(15) 0.0292(18) 0.0327(18) 0.0026(14) 0.0061(12) -0.0056(13)
C9 0.0270(15) 0.0331(19) 0.0282(17) -0.0010(14) 0.0066(12) -0.0076(13)
C10 0.0233(14) 0.0262(18) 0.0360(18) -0.0039(14) 0.0103(12) -0.0033(12)
C11 0.0195(14) 0.0297(18) 0.0358(18) 0.0013(14) 0.0038(12) -0.0045(12)
C12 0.0284(15) 0.0284(18) 0.0311(17) -0.0009(14) 0.0024(12) -0.0096(13)
C13 0.0378(17) 0.036(2) 0.040(2) 0.0103(16) 0.0042(14) -0.0021(15)
C14 0.0430(19) 0.046(2) 0.0289(18) -0.0002(16) 0.0045(14) -0.0079(16)
C15 0.0312(16) 0.035(2) 0.047(2) -0.0050(16) 0.0151(14) -0.0025(14)
C16 0.0288(16) 0.040(2) 0.043(2) 0.0039(17) 0.0017(14) -0.0011(14)
C17 0.0341(17) 0.032(2) 0.0381(19) -0.0029(15) -0.0005(14) -0.0097(14)
C18 0.0359(17) 0.0277(19) 0.0348(18) -0.0018(15) 0.0033(13) -0.0010(14)
C19 0.0372(18) 0.034(2) 0.040(2) 0.0011(16) 0.0068(15) 0.0062(15)
C20 0.0271(16) 0.050(2) 0.042(2) 0.0088(18) 0.0014(14) 0.0043(16)
C21 0.0274(16) 0.043(2) 0.0282(17) 0.0019(15) -0.0018(13) -0.0081(14)
C22 0.0292(16) 0.0290(18) 0.0301(17) -0.0005(14) 0.0040(13) -0.0034(13)
C23 0.0277(15) 0.0318(18) 0.0280(16) 0.0015(14) 0.0016(12) -0.0065(13)
C24 0.0344(17) 0.035(2) 0.0376(19) 0.0003(16) -0.0011(14) -0.0063(15)
C25 0.0386(18) 0.045(2) 0.044(2) 0.0040(18) -0.0084(15) -0.0058(17)
C26 0.0350(19) 0.053(3) 0.054(2) 0.013(2) -0.0106(16) 0.0072(17)
C27 0.045(2) 0.037(2) 0.051(2) 0.0039(18) 0.0061(17) 0.0103(16)
C28 0.0388(18) 0.0324(19) 0.0299(18) 0.0009(15) -0.0005(13) -0.0004(15)
C29 0.0259(15) 0.0205(16) 0.0297(16) 0.0014(13) -0.0021(12) -0.0006(12)
C30 0.0274(15) 0.0227(17) 0.0300(17) 0.0006(14) 0.0006(12) -0.0009(13)
C31 0.0371(17) 0.0252(17) 0.0266(17) 0.0001(14) -0.0002(13) 0.0052(14)
C32 0.0304(16) 0.0255(18) 0.0362(19) -0.0028(14) -0.0099(13) -0.0051(13)
C33 0.0259(15) 0.0295(18) 0.0399(19) 0.0024(15) 0.0008(13) -0.0034(13)
C34 0.0273(15) 0.0274(18) 0.0347(18) 0.0003(14) 0.0050(13) 0.0000(13)
P2 0.0310(4) 0.0276(5) 0.0310(5) -0.0017(4) 0.0017(3) -0.0006(3)
F1 0.0504(12) 0.0361(13) 0.0973(18) 0.0006(12) 0.0063(11) 0.0142(10)
F2 0.0520(12) 0.0451(13) 0.0554(13) -0.0033(10) 0.0018(9) -0.0205(10)
F3 0.0891(16) 0.0510(14) 0.0306(11) -0.0059(10) 0.0101(10) -0.0083(12)
F4 0.0380(10) 0.0471(13) 0.0600(14) 0.0004(11) -0.0019(9) 0.0094(9)
F5 0.0356(10) 0.0380(12) 0.0613(13) -0.0041(10) 0.0082(9) -0.0093(8)
F6 0.0628(13) 0.0558(14) 0.0303(11) 0.0041(10) -0.0039(9) -0.0088(10)

loop_
_atom_type_symbol
_atom_type_description
_atom_type_scat_dispersion_real
_atom_type_scat_dispersion_imag
_atom_type_scat_source
C C 0.0033 0.0016 'International Tables Vol C Tables 4.2.6.8 and 6.1.1.4'
H H 0.0000 0.0000 'International Tables Vol C Tables 4.2.6.8 and 6.1.1.4'
N N 0.0061 0.0033 'International Tables Vol C Tables 4.2.6.8 and 6.1.1.4'
P P 0.1023 0.0942 'International Tables Vol C Tables 4.2.6.8 and 6.1.1.4'
F F 0.0171 0.0103 'International Tables Vol C Tables 4.2.6.8 and 6.1.1.4'
Ru Ru -1.2594 0.8363 'International Tables Vol C Tables 4.2.6.8 and 6.1.1.4'

loop_
_geom_angle_atom_site_label_1
_geom_angle_atom_site_label_2
_geom_angle_atom_site_label_3
_geom_angle
N2 Ru1 C9 91.38(10)
N2 Ru1 N1 87.35(9)
C9 Ru1 N1 148.60(11)
N2 Ru1 C11 154.33(10)
C9 Ru1 C11 64.08(11)
N1 Ru1 C11 109.41(10)
N2 Ru1 C8 92.93(10)
C9 Ru1 C8 38.79(11)
N1 Ru1 C8 109.92(10)
C11 Ru1 C8 63.51(11)
N2 Ru1 C12 125.69(11)
C9 Ru1 C12 63.62(11)
N1 Ru1 C12 92.04(10)
C11 Ru1 C12 37.91(11)
C8 Ru1 C12 37.27(11)
N2 Ru1 C10 123.94(10)
C9 Ru1 C10 38.16(11)
N1 Ru1 C10 147.32(10)
C11 Ru1 C10 38.04(11)
C8 Ru1 C10 63.77(11)
C12 Ru1 C10 63.20(11)
N2 Ru1 P1 95.72(7)
C9 Ru1 P1 126.40(9)
N1 Ru1 P1 84.89(7)
C11 Ru1 P1 104.80(8)
C8 Ru1 P1 163.20(8)
C12 Ru1 P1 138.35(8)
C10 Ru1 P1 99.51(8)
C23 P1 C29 102.93(14)
C23 P1 C7 97.91(13)
C29 P1 C7 101.22(13)
C23 P1 Ru1 116.92(9)
C29 P1 Ru1 117.61(10)
C7 P1 Ru1 117.15(11)
C1 N1 Ru1 121.43(18)
C22 N2 C18 116.3(3)
C22 N2 Ru1 124.5(2)
C18 N2 Ru1 118.5(2)
N1 C1 C2 113.7(2)
C7 C2 C3 119.0(3)
C7 C2 C1 125.0(3)
C3 C2 C1 115.9(3)
C4 C3 C2 121.6(3)
C3 C4 C5 119.5(3)
C6 C5 C4 119.4(3)
C5 C6 C7 121.6(3)
C2 C7 C6 118.8(3)
C2 C7 P1 124.2(2)
C6 C7 P1 116.9(2)
C12 C8 C9 107.6(3)
C12 C8 C13 126.9(3)
C9 C8 C13 125.2(3)
C12 C8 Ru1 71.38(17)
C9 C8 Ru1 69.80(17)
C13 C8 Ru1 129.0(2)
C10 C9 C8 107.4(3)
C10 C9 C14 125.6(3)
C8 C9 C14 126.6(3)
C10 C9 Ru1 71.85(16)
C8 C9 Ru1 71.41(16)
C14 C9 Ru1 127.8(2)
C9 C10 C11 108.2(3)
C9 C10 C15 125.4(3)
C11 C10 C15 125.6(3)
C9 C10 Ru1 69.99(16)
C11 C10 Ru1 70.81(16)
C15 C10 Ru1 132.6(2)
C12 C11 C10 107.4(3)
C12 C11 C16 126.0(3)
C10 C11 C16 124.9(3)
C12 C11 Ru1 71.11(16)
C10 C11 Ru1 71.15(15)
C16 C11 Ru1 134.8(2)
C8 C12 C11 109.5(3)
C8 C12 C17 126.0(3)
C11 C12 C17 124.5(3)
C8 C12 Ru1 71.35(16)
C11 C12 Ru1 70.97(16)
C17 C12 Ru1 126.0(2)
N2 C18 C19 123.4(3)
C20 C19 C18 119.1(3)
C19 C20 C21 118.7(3)
C22 C21 C20 119.2(3)
N2 C22 C21 123.3(3)
C24 C23 C28 118.2(3)
C24 C23 P1 116.8(2)
C28 C23 P1 125.0(2)
C25 C24 C23 121.5(3)
C24 C25 C26 120.3(3)
C25 C26 C27 119.6(3)
C26 C27 C28 120.6(3)
C27 C28 C23 119.9(3)
C34 C29 C30 118.2(3)
C34 C29 P1 124.0(2)
C30 C29 P1 117.6(2)
C31 C30 C29 121.4(3)
C30 C31 C32 119.7(3)
C31 C32 C33 119.6(3)
C34 C33 C32 120.5(3)
C33 C34 C29 120.5(3)
F4 P2 F5 90.02(11)
F4 P2 F3 90.24(12)
F5 P2 F3 90.47(11)
F4 P2 F2 90.57(11)
F5 P2 F2 179.40(13)
F3 P2 F2 89.65(11)
F4 P2 F6 90.62(11)
F5 P2 F6 89.94(11)
F3 P2 F6 179.05(13)
F2 P2 F6 89.94(11)
F4 P2 F1 179.68(14)
F5 P2 F1 89.72(11)
F3 P2 F1 89.95(13)
F2 P2 F1 89.69(12)
F6 P2 F1 89.19(12)

loop_
_geom_bond_atom_site_label_1
_geom_bond_atom_site_label_2
_geom_bond_distance
Ru1 N2 2.171(2)
Ru1 C9 2.186(3)
Ru1 N1 2.188(2)
Ru1 C11 2.206(3)
Ru1 C8 2.207(3)
Ru1 C12 2.208(3)
Ru1 C10 2.210(3)
Ru1 P1 2.3140(8)
P1 C23 1.838(3)
P1 C29 1.843(3)
P1 C7 1.846(3)
N1 C1 1.481(3)
N2 C22 1.346(4)
N2 C18 1.358(4)
C1 C2 1.513(4)
C2 C7 1.390(4)
C2 C3 1.400(4)
C3 C4 1.383(5)
C4 C5 1.387(5)
C5 C6 1.384(4)
C6 C7 1.403(4)
C8 C12 1.411(4)
C8 C9 1.459(4)
C8 C13 1.505(4)
C9 C10 1.437(4)
C9 C14 1.493(4)
C10 C11 1.439(4)
C10 C15 1.500(4)
C11 C12 1.434(4)
C11 C16 1.500(4)
C12 C17 1.504(4)
C18 C19 1.373(4)
C19 C20 1.371(5)
C20 C21 1.382(5)
C21 C22 1.375(4)
C23 C24 1.398(4)
C23 C28 1.404(4)
C24 C25 1.374(4)
C25 C26 1.381(5)
C26 C27 1.387(5)
C27 C28 1.395(5)
C29 C34 1.392(4)
C29 C30 1.404(4)
C30 C31 1.383(4)
C31 C32 1.387(4)
C32 C33 1.390(4)
C33 C34 1.390(4)
P2 F4 1.583(2)
P2 F5 1.591(2)
P2 F3 1.599(2)
P2 F2 1.599(2)
P2 F6 1.603(2)
P2 F1 1.609(2)

loop_
_geom_hbond_atom_site_label_D
_geom_hbond_atom_site_label_H
_geom_hbond_atom_site_label_A
_geom_hbond_distance_DH
_geom_hbond_distance_HA
_geom_hbond_distance_DA
_geom_hbond_angle_DHA
_geom_hbond_site_symmetry_A
N1 H1C F1 0.92 2.12 3.033(3) 169.2 .
N1 H1D F6 0.92 2.18 3.072(3) 163.9 3_666
